data_1100328
loop_
_publ_author_name
'Boche, Gernot'
'Marsch, Michael'
'Harbach, J\"urgen'
'Harms, Klaus'
'Ledig, Burkhard'
'Schubert, Frank'
'Lohrenz, John C. W.'
'Ahlbrecht, Hubertus'

_publ_section_title
;
 [\a-(Dimethylamino)benzyllithium--Diethyl Ether]~2~,
 (S)-\a-(Methylpivaloylamino)benzyllithium -- (--)-Sparteine, and
 [3-Iodo-2-lithio-1-methylindole -- 2 Tetrahydrofuran]~2~:
 Crystal Structure Investigations of \a-Lithiated Amines
;
_journal_coden_ASTM CHBEAM
_journal_issue 8
_journal_name_full 'Chemische Berichte'
_journal_page_first 1887
_journal_page_last 1894
_journal_paper_doi 10.1002/cber.19931260820
_journal_volume 126
_journal_year 1993
_chemical_formula_sum 'C26 H44 Li2 N2 O2'
_space_group_IT_number 14
_symmetry_cell_setting monoclinic
_symmetry_space_group_name_Hall '-P 2yn'
_symmetry_space_group_name_H-M 'P 1 21/n 1'
_cell_angle_alpha 90
_cell_angle_beta 106.47(1)
_cell_angle_gamma 90
_cell_formula_units_Z 2
_cell_length_a 9.320(1)
_cell_length_b 12.832(1)
_cell_length_c 11.842(1)
_cod_original_sg_symbol_H-M 'P 21/n'
_cod_database_code 1100328

loop_
_symmetry_equiv_pos_site_id
_symmetry_equiv_pos_as_xyz
1 x,y,z
2 1/2-x,1/2+y,1/2-z
3 -x,-y,-z
4 -1/2+x,-1/2-y,-1/2+z

loop_
_atom_site_label
_atom_site_type_symbol
_atom_site_fract_x
_atom_site_fract_y
_atom_site_fract_z
N1 N 0.16102(27) 0.13035(20) 0.98253(22)
C1 C -0.00018(34) 0.12381(27) 0.92321(28)
H1 H -0.0231(25) 0.1462(20) 0.8400(23)
C2 C -0.09858(32) 0.16925(24) 0.98330(26)
C3 C -0.25178(37) 0.18645(28) 0.92302(32)
H2 H -0.2855(29) 0.1763(23) 0.8413(27)
C4 C -0.35369(41) 0.21856(29) 0.98001(34)
H3 H -0.4559(30) 0.2293(25) 0.9336(23)
C5 C -0.30969(42) 0.23818(32) 1.09931(35)
H4 H -0.3772(30) 0.2517(25) 1.1375(25)
C6 C -0.16222(39) 0.22599(29) 1.16155(32)
H5 H -0.1232(27) 0.2398(23) 1.2503(25)
C7 C -0.05822(38) 0.19330(28) 1.10444(29)
H6 H 0.0399(30) 0.1946(24) 1.1466(24)
C8 C 0.21555(42) 0.23763(32) 0.99154(38)
H7 H 0.1637(33) 0.2832(28) 1.0411(27)
H8 H 0.3184(35) 0.2324(27) 1.0425(27)
H9 H 0.2033(31) 0.2681(28) 0.9076(29)
C9 C 0.24372(42) 0.06984(32) 0.91645(34)
H10 H 0.3525(33) 0.0797(27) 0.9548(26)
H11 H 0.2136(32) -0.0076(29) 0.9067(26)
H12 H 0.2235(32) 0.0999(28) 0.8396(28)
O1 O 0.27111(24) 0.04471(20) 1.26136(19)
C10 C 0.26926(45) 0.0231(4) 1.37737(33)
H13 H 0.30987(45) 0.08164(40) 1.42654(33)
H14 H 0.33080(45) -0.03656(40) 1.40643(33)
C11 C 0.11709(44) 0.00356(35) 1.38533(31)
H15 H 0.11694(44) -0.01066(35) 1.46488(31)
H16 H 0.05634(44) 0.06369(35) 1.35680(31)
H17 H 0.07741(44) -0.05539(35) 1.33654(31)
C12 C 0.41299(41) 0.08946(35) 1.25891(33)
H18 H 0.43975(41) 0.14396(35) 1.31661(33)
H19 H 0.40041(41) 0.12039(35) 1.18290(33)
C13 C 0.53758(41) 0.01429(36) 1.27979(35)
H20 H 0.62754(41) 0.04879(36) 1.27609(35)
H21 H 0.55265(41) -0.01582(36) 1.35649(35)
H22 H 0.51288(41) -0.03966(36) 1.22129(35)
Li1 Li 0.12297(60) 0.02743(47) 1.10606(48)
C1B* C 0.00018(34) -0.12381(27) 1.07679(28)
N1B* N -0.16102(27) -0.13035(20) 1.01747(22)
C8B* C -0.21555(42) -0.23763(32) 1.00846(38)
H7B* H -0.1637(33) -0.2832(28) 0.9589(27)
H8B* H -0.3184(35) -0.2324(27) 0.9575(27)
H9B* H -0.2033(31) -0.2681(28) 1.0924(29)
C9B* C -0.24372(42) -0.06984(32) 1.08355(34)
H10B* H -0.3525(33) -0.0797(27) 1.0452(26)
H11B* H -0.2136(32) 0.0076(29) 1.0933(26)
H12B* H -0.2235(32) -0.0999(28) 1.1604(28)
Li1B* Li -0.12297(60) -0.02743(47) 0.89394(48)
H1B* H 0.0231(25) -0.1462(20) 1.1600(23)
C2B* C 0.09858(32) -0.16925(24) 1.01670(26)
C3B* C 0.25178(37) -0.18645(28) 1.07698(32)
H2B* H 0.2855(29) -0.1763(23) 1.1587(27)
C4B* C 0.35369(41) -0.21856(29) 1.01999(34)
H3B* H 0.4559(30) -0.2293(25) 1.0664(23)
C5B* C 0.30969(42) -0.23818(32) 0.90069(35)
H4B* H 0.3772(30) -0.2517(25) 0.8625(25)
C6B* C 0.16222(39) -0.22599(29) 0.83845(32)
H5B* H 0.1232(27) -0.2398(23) 0.7497(25)
C7B* C 0.05822(38) -0.19330(28) 0.89556(29)
H6B* H -0.0399(30) -0.1946(24) 0.8534(24)
O1B* O -0.27111(24) -0.04471(20) 0.73864(19)
C10B* C -0.26926(45) -0.0231(4) 0.62263(33)
H13B* H -0.30987(45) -0.08164(40) 0.57346(33)
H14B* H -0.33080(45) 0.03656(40) 0.59357(33)
C11B* C -0.11709(44) -0.00356(35) 0.61467(31)
H15B* H -0.11694(44) 0.01066(35) 0.53512(31)
H16B* H -0.05634(44) -0.06369(35) 0.64320(31)
H17B* H -0.07741(44) 0.05539(35) 0.66346(31)
C12B* C -0.41299(41) -0.08946(35) 0.74109(33)
H18B* H -0.43975(41) -0.14396(35) 0.68339(33)
H19B* H -0.40041(41) -0.12039(35) 0.81710(33)
C13B* C -0.53758(41) -0.01429(36) 0.72021(35)
H20B* H -0.62754(41) -0.04879(36) 0.72391(35)
H21B* H -0.55265(41) 0.01582(36) 0.64351(35)
H22B* H -0.51288(41) 0.03966(36) 0.77871(35)

loop_
_atom_type_symbol
_atom_type_radius_bond
C 0.68
H 0.23
Li 1.40
N 0.68
O 0.68
